data_8102721
loop_
_publ_author_name
'Xiao-Dong Li'
'Xiao-Yi Yang'

_publ_section_title
;
 Crystal structure of
 (5-methoxyisophthalato)-(1,2-bi(4-pyridyl)ethane)cobalt(II),
 Co(C9H6O5)(C12H12N2)
;
_journal_issue 3
_journal_name_full 'Zeitschrift f\"ur Kristallographie - New Crystal Structures'
_journal_page_first 493
_journal_volume 225
_journal_year 2010
_chemical_formula_sum 'C21 H18 Co N2 O5'
_chemical_formula_weight 437.30
_chemical_name_systematic
;
(5-methoxyisophthalato)-(1,2-bi(4-
pyridyl)ethane)cobalt(II), Zn(C~9~H~6~O~5~)(C~12~H~12~N~2~)
;
_space_group_IT_number 2
_symmetry_cell_setting triclinic
_symmetry_space_group_name_Hall '-P 1'
_symmetry_space_group_name_H-M 'P -1'
_atom_sites_solution_hydrogens geom
_atom_sites_solution_primary direct
_atom_sites_solution_secondary difmap
_audit_creation_method SHELXL-97
_cell_angle_alpha 74.3750(10)
_cell_angle_beta 79.374(2)
_cell_angle_gamma 65.2970(10)
_cell_formula_units_Z 2
_cell_length_a 9.6662(12)
_cell_length_b 10.1637(13)
_cell_length_c 11.4612(15)
_cell_measurement_reflns_used 2230
_cell_measurement_temperature 293(2)
_cell_measurement_theta_max 27.12
_cell_measurement_theta_min 2.33
_cell_volume 981.8(2)
_computing_cell_refinement 'Bruker SMART'
_computing_data_collection 'Bruker SMART'
_computing_data_reduction 'Bruker SAINT'
_computing_molecular_graphics 'Bruker SHELXTL'
_computing_publication_material 'Bruker SHELXTL'
_computing_structure_refinement 'SHELXL-97 (Sheldrick, 1997)'
_computing_structure_solution 'SHELXS-97 (Sheldrick, 1990)'
_diffrn_ambient_temperature 293(2)
_diffrn_measured_fraction_theta_full 0.988
_diffrn_measured_fraction_theta_max 0.988
_diffrn_measurement_device_type 'CCD area detector'
_diffrn_measurement_method 'phi and omega scans'
_diffrn_radiation_monochromator graphite
_diffrn_radiation_source 'fine-focus sealed tube'
_diffrn_radiation_type MoK\a
_diffrn_radiation_wavelength 0.71073
_diffrn_reflns_av_R_equivalents 0.0226
_diffrn_reflns_av_sigmaI/netI 0.0385
_diffrn_reflns_limit_h_max 11
_diffrn_reflns_limit_h_min -11
_diffrn_reflns_limit_k_max 12
_diffrn_reflns_limit_k_min -12
_diffrn_reflns_limit_l_max 12
_diffrn_reflns_limit_l_min -13
_diffrn_reflns_number 6651
_diffrn_reflns_theta_full 25.50
_diffrn_reflns_theta_max 25.50
_diffrn_reflns_theta_min 2.33
_exptl_absorpt_coefficient_mu 0.909
_exptl_absorpt_correction_T_max 0.9130
_exptl_absorpt_correction_T_min 0.8236
_exptl_absorpt_correction_type multi-scan
_exptl_absorpt_process_details sadabs
_exptl_crystal_density_diffrn 1.479
_exptl_crystal_density_method 'not measured'
_exptl_crystal_F_000 450
_exptl_crystal_size_max 0.22
_exptl_crystal_size_mid 0.12
_exptl_crystal_size_min 0.10
_refine_diff_density_max 0.407
_refine_diff_density_min -0.397
_refine_diff_density_rms 0.059
_refine_ls_extinction_method none
_refine_ls_goodness_of_fit_ref 1.049
_refine_ls_hydrogen_treatment constr
_refine_ls_matrix_type full
_refine_ls_number_parameters 263
_refine_ls_number_reflns 3612
_refine_ls_number_restraints 0
_refine_ls_restrained_S_all 1.049
_refine_ls_R_factor_all 0.0471
_refine_ls_R_factor_gt 0.0372
_refine_ls_shift/su_max 0.001
_refine_ls_shift/su_mean 0.000
_refine_ls_structure_factor_coef Fsqd
_refine_ls_weighting_details 'calc w=1/[\s^2^(Fo^2^)+(0.0354P)^2^+0.5958P] where P=(Fo^2^+2Fc^2^)/3'
_refine_ls_weighting_scheme calc
_refine_ls_wR_factor_gt 0.0822
_refine_ls_wR_factor_ref 0.0879
_reflns_number_gt 3020
_reflns_number_total 3612
_reflns_threshold_expression >2sigma(I)
_cod_data_source_file 1267-3001.cff
_cod_data_source_block c
_cod_depositor_comments
;
The following automatic conversions were performed:
'_symmetry_cell_setting' value 'Triclinic' changed to 'triclinic'
according to '/home/saulius/struct/CIF-dictionaries/cif_core.dic'
dictionary named 'cif_core.dic' version 2.4.1 from 2010-06-29.

Automatic conversion script
Id: cif_fix_enum 1555 2011-01-17 13:19:09Z saulius 
;
_cod_original_sg_symbol_H-M P-1
_cod_database_code 8102721

loop_
_symmetry_equiv_pos_as_xyz
'x, y, z'
'-x, -y, -z'

loop_
_atom_site_label
_atom_site_type_symbol
_atom_site_fract_x
_atom_site_fract_y
_atom_site_fract_z
_atom_site_U_iso_or_equiv
_atom_site_adp_type
_atom_site_occupancy
_atom_site_symmetry_multiplicity
_atom_site_calc_flag
_atom_site_refinement_flags
_atom_site_disorder_assembly
_atom_site_disorder_group
Co1 Co 0.45474(4) 0.37015(4) 0.38567(3) 0.02308(12) Uani 1 1 d . . .
O1 O 0.5996(2) 0.32482(19) 0.51131(15) 0.0306(4) Uani 1 1 d . . .
O2 O 0.6310(2) 0.40225(18) 0.66516(15) 0.0277(4) Uani 1 1 d . . .
O3 O 0.4945(2) -0.14658(19) 0.62476(16) 0.0289(4) Uani 1 1 d . . .
O4 O 0.6550(2) -0.32753(18) 0.74885(16) 0.0333(4) Uani 1 1 d . . .
O5 O 0.7106(3) -0.0374(2) 1.02277(17) 0.0458(6) Uani 1 1 d . . .
N1 N 0.6371(2) 0.3719(2) 0.24323(19) 0.0272(5) Uani 1 1 d . . .
N2 N 1.2696(3) 0.3629(2) -0.47752(19) 0.0292(5) Uani 1 1 d . . .
C1 C 0.6328(3) 0.1604(3) 0.7057(2) 0.0241(5) Uani 1 1 d . . .
C2 C 0.6058(3) 0.0557(3) 0.6667(2) 0.0256(6) Uani 1 1 d . . .
H2 H 0.5794 0.0750 0.5880 0.031 Uiso 1 1 calc R . .
C3 C 0.6187(3) -0.0786(3) 0.7467(2) 0.0262(6) Uani 1 1 d . . .
C4 C 0.6572(3) -0.1075(3) 0.8634(2) 0.0298(6) Uani 1 1 d . . .
H4 H 0.6681 -0.1984 0.9156 0.036 Uiso 1 1 calc R . .
C5 C 0.6797(3) -0.0003(3) 0.9035(2) 0.0300(6) Uani 1 1 d . . .
C6 C 0.6694(3) 0.1322(3) 0.8245(2) 0.0283(6) Uani 1 1 d . . .
H6 H 0.6868 0.2027 0.8505 0.034 Uiso 1 1 calc R . .
C7 C 0.6190(3) 0.3071(3) 0.6207(2) 0.0236(5) Uani 1 1 d . . .
C8 C 0.5869(3) -0.1909(3) 0.7049(2) 0.0260(6) Uani 1 1 d . . .
C9 C 0.7304(4) 0.0689(4) 1.0690(3) 0.0522(9) Uani 1 1 d . . .
H9A H 0.8210 0.0835 1.0294 0.078 Uiso 1 1 calc R . .
H9B H 0.7400 0.0342 1.1549 0.078 Uiso 1 1 calc R . .
H9C H 0.6435 0.1611 1.0541 0.078 Uiso 1 1 calc R . .
C10 C 0.6024(3) 0.4688(3) 0.1372(2) 0.0334(6) Uani 1 1 d . . .
H10 H 0.5027 0.5387 0.1305 0.040 Uiso 1 1 calc R . .
C11 C 0.7067(3) 0.4708(3) 0.0374(2) 0.0360(7) Uani 1 1 d . . .
H11 H 0.6763 0.5405 -0.0343 0.043 Uiso 1 1 calc R . .
C12 C 0.8563(3) 0.3691(3) 0.0439(2) 0.0327(6) Uani 1 1 d . . .
C13 C 0.8926(3) 0.2688(3) 0.1537(3) 0.0398(7) Uani 1 1 d . . .
H13 H 0.9916 0.1981 0.1630 0.048 Uiso 1 1 calc R . .
C14 C 0.7812(3) 0.2739(3) 0.2496(2) 0.0341(6) Uani 1 1 d . . .
H14 H 0.8084 0.2053 0.3224 0.041 Uiso 1 1 calc R . .
C15 C 0.9712(4) 0.3723(4) -0.0650(3) 0.0476(8) Uani 1 1 d . . .
H15A H 1.0717 0.3018 -0.0414 0.057 Uiso 1 1 calc R . .
H15B H 0.9744 0.4702 -0.0891 0.057 Uiso 1 1 calc R . .
C16 C 0.9363(3) 0.3362(3) -0.1731(2) 0.0350(7) Uani 1 1 d . . .
H16A H 0.9377 0.2366 -0.1506 0.042 Uiso 1 1 calc R . .
H16B H 0.8343 0.4042 -0.1952 0.042 Uiso 1 1 calc R . .
C17 C 1.1924(4) 0.4730(4) -0.4218(3) 0.0629(12) Uani 1 1 d . . .
H17 H 1.2136 0.5580 -0.4482 0.075 Uiso 1 1 calc R . .
C18 C 1.0821(5) 0.4708(4) -0.3270(3) 0.0729(14) Uani 1 1 d . . .
H18 H 1.0297 0.5540 -0.2933 0.087 Uiso 1 1 calc R . .
C19 C 1.0491(3) 0.3466(3) -0.2817(2) 0.0308(6) Uani 1 1 d . . .
C20 C 1.1246(4) 0.2345(3) -0.3422(3) 0.0486(9) Uani 1 1 d . . .
H20 H 1.1022 0.1500 -0.3196 0.058 Uiso 1 1 calc R . .
C21 C 1.2338(4) 0.2443(3) -0.4365(3) 0.0506(9) Uani 1 1 d . . .
H21 H 1.2853 0.1639 -0.4735 0.061 Uiso 1 1 calc R . .

loop_
_atom_site_aniso_label
_atom_site_aniso_U_11
_atom_site_aniso_U_22
_atom_site_aniso_U_33
_atom_site_aniso_U_23
_atom_site_aniso_U_13
_atom_site_aniso_U_12
Co1 0.0348(2) 0.02036(18) 0.01897(19) -0.00624(13) 0.00351(14) -0.01658(15)
O1 0.0470(12) 0.0304(10) 0.0216(10) -0.0039(8) -0.0029(8) -0.0227(9)
O2 0.0441(11) 0.0222(9) 0.0235(10) -0.0064(7) -0.0011(8) -0.0191(8)
O3 0.0417(11) 0.0258(9) 0.0261(10) -0.0071(8) -0.0041(9) -0.0183(9)
O4 0.0500(12) 0.0202(9) 0.0333(11) -0.0050(8) -0.0054(9) -0.0168(9)
O5 0.0850(17) 0.0382(11) 0.0276(11) 0.0007(9) -0.0206(11) -0.0352(12)
N1 0.0376(13) 0.0264(11) 0.0217(12) -0.0061(9) 0.0035(10) -0.0181(10)
N2 0.0377(13) 0.0289(12) 0.0249(12) -0.0089(10) 0.0063(10) -0.0183(10)
C1 0.0315(14) 0.0205(12) 0.0240(14) -0.0069(10) -0.0005(11) -0.0130(11)
C2 0.0372(15) 0.0227(13) 0.0213(13) -0.0062(11) -0.0021(11) -0.0151(12)
C3 0.0359(15) 0.0235(13) 0.0246(14) -0.0082(11) 0.0010(11) -0.0162(12)
C4 0.0455(17) 0.0192(13) 0.0259(15) 0.0010(11) -0.0034(12) -0.0171(12)
C5 0.0434(17) 0.0278(14) 0.0228(14) -0.0030(11) -0.0082(12) -0.0168(13)
C6 0.0401(16) 0.0249(13) 0.0280(15) -0.0094(11) -0.0036(12) -0.0178(12)
C7 0.0289(14) 0.0226(13) 0.0218(14) -0.0050(11) 0.0003(11) -0.0133(11)
C8 0.0384(15) 0.0250(14) 0.0210(14) -0.0084(11) 0.0073(12) -0.0204(12)
C9 0.092(3) 0.052(2) 0.0326(18) -0.0088(15) -0.0160(17) -0.043(2)
C10 0.0403(17) 0.0310(15) 0.0239(15) -0.0028(12) 0.0029(12) -0.0133(13)
C11 0.0507(19) 0.0343(15) 0.0224(15) -0.0038(12) 0.0048(13) -0.0205(14)
C12 0.0390(16) 0.0440(16) 0.0269(15) -0.0154(13) 0.0069(12) -0.0268(14)
C13 0.0329(16) 0.0523(19) 0.0347(17) -0.0146(15) -0.0005(13) -0.0147(14)
C14 0.0400(17) 0.0391(16) 0.0237(15) -0.0052(12) -0.0019(12) -0.0171(14)
C15 0.0439(19) 0.081(2) 0.0324(17) -0.0200(17) 0.0134(14) -0.0406(18)
C16 0.0386(16) 0.0457(17) 0.0279(15) -0.0134(13) 0.0102(12) -0.0251(14)
C17 0.098(3) 0.053(2) 0.059(2) -0.0346(18) 0.047(2) -0.058(2)
C18 0.109(3) 0.059(2) 0.069(3) -0.047(2) 0.061(2) -0.058(2)
C19 0.0343(15) 0.0349(15) 0.0252(14) -0.0063(12) 0.0044(12) -0.0182(13)
C20 0.067(2) 0.0470(18) 0.045(2) -0.0202(15) 0.0239(17) -0.0402(17)
C21 0.070(2) 0.0407(17) 0.049(2) -0.0231(15) 0.0288(17) -0.0343(17)

loop_
_atom_type_symbol
_atom_type_description
_atom_type_scat_dispersion_real
_atom_type_scat_dispersion_imag
_atom_type_scat_source
C C 0.0033 0.0016 'International Tables Vol C Tables 4.2.6.8 and 6.1.1.4'
H H 0.0000 0.0000 'International Tables Vol C Tables 4.2.6.8 and 6.1.1.4'
N N 0.0061 0.0033 'International Tables Vol C Tables 4.2.6.8 and 6.1.1.4'
O O 0.0106 0.0060 'International Tables Vol C Tables 4.2.6.8 and 6.1.1.4'
Co Co 0.3494 0.9721 'International Tables Vol C Tables 4.2.6.8 and 6.1.1.4'

loop_
_geom_angle_atom_site_label_1
_geom_angle_atom_site_label_2
_geom_angle_atom_site_label_3
_geom_angle
_geom_angle_site_symmetry_1
_geom_angle_site_symmetry_3
_geom_angle_publ_flag
O1 Co1 O2 103.25(7) . 2_666 ?
O1 Co1 O3 98.33(7) . 2_656 ?
O2 Co1 O3 157.68(7) 2_666 2_656 ?
O1 Co1 N2 92.71(8) . 1_456 ?
O2 Co1 N2 94.69(7) 2_666 1_456 ?
O3 Co1 N2 89.89(7) 2_656 1_456 ?
O1 Co1 N1 89.53(8) . . ?
O2 Co1 N1 86.55(7) 2_666 . ?
O3 Co1 N1 88.00(7) 2_656 . ?
N2 Co1 N1 177.13(8) 1_456 . ?
O1 Co1 O4 158.05(7) . 2_656 ?
O2 Co1 O4 98.01(7) 2_666 2_656 ?
O3 Co1 O4 60.02(7) 2_656 2_656 ?
N2 Co1 O4 90.95(8) 1_456 2_656 ?
N1 Co1 O4 86.31(7) . 2_656 ?
O1 Co1 C8 128.33(8) . 2_656 ?
O2 Co1 C8 128.06(8) 2_666 2_656 ?
O3 Co1 C8 30.01(7) 2_656 2_656 ?
N2 Co1 C8 89.19(8) 1_456 2_656 ?
N1 Co1 C8 88.01(8) . 2_656 ?
O4 Co1 C8 30.06(8) 2_656 2_656 ?
C7 O1 Co1 148.13(17) . . ?
C7 O2 Co1 130.87(17) . 2_666 ?
C8 O3 Co1 91.53(14) . 2_656 ?
C8 O4 Co1 87.07(15) . 2_656 ?
C5 O5 C9 117.6(2) . . ?
C14 N1 C10 116.5(2) . . ?
C14 N1 Co1 124.44(18) . . ?
C10 N1 Co1 118.80(18) . . ?
C17 N2 C21 115.2(2) . . ?
C17 N2 Co1 121.23(18) . 1_654 ?
C21 N2 Co1 123.29(19) . 1_654 ?
C2 C1 C6 120.1(2) . . ?
C2 C1 C7 120.4(2) . . ?
C6 C1 C7 119.5(2) . . ?
C1 C2 C3 119.4(2) . . ?
C1 C2 H2 120.3 . . ?
C3 C2 H2 120.3 . . ?
C4 C3 C2 120.5(2) . . ?
C4 C3 C8 120.1(2) . . ?
C2 C3 C8 119.3(2) . . ?
C3 C4 C5 119.9(2) . . ?
C3 C4 H4 120.0 . . ?
C5 C4 H4 120.0 . . ?
O5 C5 C6 124.8(2) . . ?
O5 C5 C4 115.3(2) . . ?
C6 C5 C4 120.0(2) . . ?
C5 C6 C1 120.0(2) . . ?
C5 C6 H6 120.0 . . ?
C1 C6 H6 120.0 . . ?
O1 C7 O2 124.6(2) . . ?
O1 C7 C1 118.4(2) . . ?
O2 C7 C1 117.0(2) . . ?
O3 C8 O4 121.2(2) . . ?
O3 C8 C3 119.1(2) . . ?
O4 C8 C3 119.7(2) . . ?
O3 C8 Co1 58.46(12) . 2_656 ?
O4 C8 Co1 62.87(13) . 2_656 ?
C3 C8 Co1 174.24(17) . 2_656 ?
O5 C9 H9A 109.5 . . ?
O5 C9 H9B 109.5 . . ?
H9A C9 H9B 109.5 . . ?
O5 C9 H9C 109.5 . . ?
H9A C9 H9C 109.5 . . ?
H9B C9 H9C 109.5 . . ?
N1 C10 C11 123.5(3) . . ?
N1 C10 H10 118.3 . . ?
C11 C10 H10 118.3 . . ?
C10 C11 C12 120.1(3) . . ?
C10 C11 H11 120.0 . . ?
C12 C11 H11 120.0 . . ?
C11 C12 C13 116.5(2) . . ?
C11 C12 C15 120.1(3) . . ?
C13 C12 C15 123.4(3) . . ?
C14 C13 C12 119.9(3) . . ?
C14 C13 H13 120.1 . . ?
C12 C13 H13 120.1 . . ?
N1 C14 C13 123.5(3) . . ?
N1 C14 H14 118.2 . . ?
C13 C14 H14 118.2 . . ?
C12 C15 C16 113.7(2) . . ?
C12 C15 H15A 108.8 . . ?
C16 C15 H15A 108.8 . . ?
C12 C15 H15B 108.8 . . ?
C16 C15 H15B 108.8 . . ?
H15A C15 H15B 107.7 . . ?
C19 C16 C15 112.4(2) . . ?
C19 C16 H16A 109.1 . . ?
C15 C16 H16A 109.1 . . ?
C19 C16 H16B 109.1 . . ?
C15 C16 H16B 109.1 . . ?
H16A C16 H16B 107.9 . . ?
N2 C17 C18 124.4(3) . . ?
N2 C17 H17 117.8 . . ?
C18 C17 H17 117.8 . . ?
C19 C18 C17 120.4(3) . . ?
C19 C18 H18 119.8 . . ?
C17 C18 H18 119.8 . . ?
C20 C19 C18 115.3(3) . . ?
C20 C19 C16 122.6(2) . . ?
C18 C19 C16 122.1(3) . . ?
C19 C20 C21 120.9(3) . . ?
C19 C20 H20 119.5 . . ?
C21 C20 H20 119.5 . . ?
N2 C21 C20 123.6(3) . . ?
N2 C21 H21 118.2 . . ?
C20 C21 H21 118.2 . . ?

loop_
_geom_bond_atom_site_label_1
_geom_bond_atom_site_label_2
_geom_bond_distance
_geom_bond_site_symmetry_2
_geom_bond_publ_flag
Co1 O1 2.0233(18) . ?
Co1 O2 2.0560(17) 2_666 ?
Co1 O3 2.1474(17) 2_656 ?
Co1 N2 2.163(2) 1_456 ?
Co1 N1 2.173(2) . ?
Co1 O4 2.2445(18) 2_656 ?
Co1 C8 2.519(2) 2_656 ?
O1 C7 1.255(3) . ?
O2 C7 1.261(3) . ?
O2 Co1 2.0560(17) 2_666 ?
O3 C8 1.260(3) . ?
O3 Co1 2.1474(17) 2_656 ?
O4 C8 1.263(3) . ?
O4 Co1 2.2445(18) 2_656 ?
O5 C5 1.371(3) . ?
O5 C9 1.415(3) . ?
N1 C14 1.333(3) . ?
N1 C10 1.337(3) . ?
N2 C17 1.314(4) . ?
N2 C21 1.333(3) . ?
N2 Co1 2.163(2) 1_654 ?
C1 C2 1.389(3) . ?
C1 C6 1.394(3) . ?
C1 C7 1.513(3) . ?
C2 C3 1.395(3) . ?
C2 H2 0.9300 . ?
C3 C4 1.376(4) . ?
C3 C8 1.506(3) . ?
C4 C5 1.397(3) . ?
C4 H4 0.9300 . ?
C5 C6 1.381(3) . ?
C6 H6 0.9300 . ?
C8 Co1 2.519(2) 2_656 ?
C9 H9A 0.9600 . ?
C9 H9B 0.9600 . ?
C9 H9C 0.9600 . ?
C10 C11 1.380(4) . ?
C10 H10 0.9300 . ?
C11 C12 1.384(4) . ?
C11 H11 0.9300 . ?
C12 C13 1.385(4) . ?
C12 C15 1.513(4) . ?
C13 C14 1.385(4) . ?
C13 H13 0.9300 . ?
C14 H14 0.9300 . ?
C15 C16 1.513(4) . ?
C15 H15A 0.9700 . ?
C15 H15B 0.9700 . ?
C16 C19 1.508(3) . ?
C16 H16A 0.9700 . ?
C16 H16B 0.9700 . ?
C17 C18 1.378(4) . ?
C17 H17 0.9300 . ?
C18 C19 1.374(4) . ?
C18 H18 0.9300 . ?
C19 C20 1.362(4) . ?
C20 C21 1.379(4) . ?
C20 H20 0.9300 . ?
C21 H21 0.9300 . ?

loop_
_geom_torsion_atom_site_label_1
_geom_torsion_atom_site_label_2
_geom_torsion_atom_site_label_3
_geom_torsion_atom_site_label_4
_geom_torsion
_geom_torsion_site_symmetry_1
_geom_torsion_site_symmetry_2
_geom_torsion_site_symmetry_3
_geom_torsion_site_symmetry_4
_geom_torsion_publ_flag
O2 Co1 O1 C7 88.3(3) 2_666 . . . ?
O3 Co1 O1 C7 -97.5(3) 2_656 . . . ?
N2 Co1 O1 C7 -7.2(3) 1_456 . . . ?
N1 Co1 O1 C7 174.6(3) . . . . ?
O4 Co1 O1 C7 -106.5(3) 2_656 . . . ?
C8 Co1 O1 C7 -98.3(3) 2_656 . . . ?
O1 Co1 N1 C14 42.3(2) . . . . ?
O2 Co1 N1 C14 145.6(2) 2_666 . . . ?
O3 Co1 N1 C14 -56.0(2) 2_656 . . . ?
N2 Co1 N1 C14 -98.8(17) 1_456 . . . ?
O4 Co1 N1 C14 -116.1(2) 2_656 . . . ?
C8 Co1 N1 C14 -86.1(2) 2_656 . . . ?
O1 Co1 N1 C10 -143.74(19) . . . . ?
O2 Co1 N1 C10 -40.44(19) 2_666 . . . ?
O3 Co1 N1 C10 117.91(19) 2_656 . . . ?
N2 Co1 N1 C10 75.2(18) 1_456 . . . ?
O4 Co1 N1 C10 57.82(19) 2_656 . . . ?
C8 Co1 N1 C10 87.88(19) 2_656 . . . ?
C6 C1 C2 C3 -1.3(4) . . . . ?
C7 C1 C2 C3 -179.8(2) . . . . ?
C1 C2 C3 C4 0.3(4) . . . . ?
C1 C2 C3 C8 179.0(2) . . . . ?
C2 C3 C4 C5 1.7(4) . . . . ?
C8 C3 C4 C5 -177.0(2) . . . . ?
C9 O5 C5 C6 1.4(4) . . . . ?
C9 O5 C5 C4 -178.3(3) . . . . ?
C3 C4 C5 O5 177.1(2) . . . . ?
C3 C4 C5 C6 -2.6(4) . . . . ?
O5 C5 C6 C1 -178.1(3) . . . . ?
C4 C5 C6 C1 1.6(4) . . . . ?
C2 C1 C6 C5 0.4(4) . . . . ?
C7 C1 C6 C5 178.9(2) . . . . ?
Co1 O1 C7 O2 -102.4(3) . . . . ?
Co1 O1 C7 C1 79.1(4) . . . . ?
Co1 O2 C7 O1 27.7(4) 2_666 . . . ?
Co1 O2 C7 C1 -153.76(17) 2_666 . . . ?
C2 C1 C7 O1 -7.8(4) . . . . ?
C6 C1 C7 O1 173.7(2) . . . . ?
C2 C1 C7 O2 173.6(2) . . . . ?
C6 C1 C7 O2 -4.9(4) . . . . ?
Co1 O3 C8 O4 -4.7(2) 2_656 . . . ?
Co1 O3 C8 C3 173.94(19) 2_656 . . . ?
Co1 O4 C8 O3 4.5(2) 2_656 . . . ?
Co1 O4 C8 C3 -174.1(2) 2_656 . . . ?
C4 C3 C8 O3 150.3(3) . . . . ?
C2 C3 C8 O3 -28.4(4) . . . . ?
C4 C3 C8 O4 -31.1(4) . . . . ?
C2 C3 C8 O4 150.2(2) . . . . ?
C4 C3 C8 Co1 -146.1(19) . . . 2_656 ?
C2 C3 C8 Co1 35(2) . . . 2_656 ?
C14 N1 C10 C11 0.2(4) . . . . ?
Co1 N1 C10 C11 -174.2(2) . . . . ?
N1 C10 C11 C12 -0.3(4) . . . . ?
C10 C11 C12 C13 0.1(4) . . . . ?
C10 C11 C12 C15 -179.2(2) . . . . ?
C11 C12 C13 C14 0.1(4) . . . . ?
C15 C12 C13 C14 179.4(3) . . . . ?
C10 N1 C14 C13 -0.1(4) . . . . ?
Co1 N1 C14 C13 174.0(2) . . . . ?
C12 C13 C14 N1 -0.1(4) . . . . ?
C11 C12 C15 C16 -65.1(4) . . . . ?
C13 C12 C15 C16 115.6(3) . . . . ?
C12 C15 C16 C19 177.6(3) . . . . ?
C21 N2 C17 C18 0.4(6) . . . . ?
Co1 N2 C17 C18 -174.3(3) 1_654 . . . ?
N2 C17 C18 C19 1.9(7) . . . . ?
C17 C18 C19 C20 -4.2(6) . . . . ?
C17 C18 C19 C16 176.2(4) . . . . ?
C15 C16 C19 C20 127.7(3) . . . . ?
C15 C16 C19 C18 -52.6(4) . . . . ?
C18 C19 C20 C21 4.3(5) . . . . ?
C16 C19 C20 C21 -176.0(3) . . . . ?
C17 N2 C21 C20 -0.3(5) . . . . ?
Co1 N2 C21 C20 174.3(3) 1_654 . . . ?
C19 C20 C21 N2 -2.2(6) . . . . ?
